data_4025324
loop_
_publ_author_name
'Alejandro Dorazco-Gonz\'alez'
'Herbert H\"opfl'
'Felipe Medrano'
'Anatoly K. Yatsimirsky'

_publ_section_title
;
 Recognition of Anions and Neutral Guests by Dicationic
 Pyridine-2,6-dicarboxamide Receptors
;
_journal_name_full 'Journal of Organic Chemistry'
_journal_page_first 2259
_journal_page_last 2273
_journal_paper_doi 10.1021/jo100037m
_journal_volume 75
_journal_year 2010
_chemical_formula_moiety 'C19 H19 N5 O2, 2(C F3 O3 S)'
_chemical_formula_sum 'C21 H19 F6 N5 O8 S2'
_chemical_formula_weight 647.53
_chemical_name_systematic
;
 ?
;
_space_group_IT_number 2
_symmetry_cell_setting triclinic
_symmetry_space_group_name_Hall '-P 1'
_symmetry_space_group_name_H-M 'P -1'
_atom_sites_solution_hydrogens geom
_atom_sites_solution_primary direct
_atom_sites_solution_secondary difmap
_audit_creation_method SHELXL-97
_cell_angle_alpha 72.991(2)
_cell_angle_beta 81.722(2)
_cell_angle_gamma 87.471(2)
_cell_formula_units_Z 2
_cell_length_a 9.1575(11)
_cell_length_b 11.8255(14)
_cell_length_c 12.5133(15)
_cell_measurement_reflns_used 3922
_cell_measurement_temperature 100(2)
_cell_measurement_theta_max 28.24
_cell_measurement_theta_min 2.25
_cell_volume 1282.3(3)
_computing_cell_refinement 'Bruker SAINT'
_computing_data_collection 'Bruker SMART'
_computing_data_reduction 'Bruker SAINT'
_computing_molecular_graphics 'Bruker SHELXTL'
_computing_publication_material 'Bruker SHELXTL'
_computing_structure_refinement 'SHELXL-97 (Sheldrick, 1997)'
_computing_structure_solution 'SHELXS-97 (Sheldrick, 1990)'
_diffrn_ambient_temperature 100(2)
_diffrn_measured_fraction_theta_full 0.923
_diffrn_measured_fraction_theta_max 0.923
_diffrn_measurement_device_type 'CCD area detector'
_diffrn_measurement_method 'phi and omega scans'
_diffrn_radiation_monochromator graphite
_diffrn_radiation_source 'fine-focus sealed tube'
_diffrn_radiation_type MoK\a
_diffrn_radiation_wavelength 0.71073
_diffrn_reflns_av_R_equivalents 0.0165
_diffrn_reflns_av_sigmaI/netI 0.0315
_diffrn_reflns_limit_h_max 10
_diffrn_reflns_limit_h_min -10
_diffrn_reflns_limit_k_max 11
_diffrn_reflns_limit_k_min -14
_diffrn_reflns_limit_l_max 12
_diffrn_reflns_limit_l_min -14
_diffrn_reflns_number 6203
_diffrn_reflns_theta_full 25.00
_diffrn_reflns_theta_max 25.00
_diffrn_reflns_theta_min 1.72
_exptl_absorpt_coefficient_mu 0.309
_exptl_absorpt_correction_T_max 0.8888
_exptl_absorpt_correction_T_min 0.8657
_exptl_absorpt_correction_type multi-scan
_exptl_absorpt_process_details SADABS
_exptl_crystal_colour colorless
_exptl_crystal_density_diffrn 1.677
_exptl_crystal_density_method 'not measured'
_exptl_crystal_description 'rectangular prism'
_exptl_crystal_F_000 660
_exptl_crystal_size_max 0.48
_exptl_crystal_size_mid 0.43
_exptl_crystal_size_min 0.39
_refine_diff_density_max 0.460
_refine_diff_density_min -0.344
_refine_diff_density_rms 0.068
_refine_ls_extinction_method none
_refine_ls_goodness_of_fit_ref 1.090
_refine_ls_hydrogen_treatment mixed
_refine_ls_matrix_type full
_refine_ls_number_parameters 387
_refine_ls_number_reflns 4161
_refine_ls_number_restraints 2
_refine_ls_restrained_S_all 1.090
_refine_ls_R_factor_all 0.0441
_refine_ls_R_factor_gt 0.0406
_refine_ls_shift/su_max 0.001
_refine_ls_shift/su_mean 0.000
_refine_ls_structure_factor_coef Fsqd
_refine_ls_weighting_details 'calc w=1/[\s^2^(Fo^2^)+(0.0448P)^2^+1.1187P] where P=(Fo^2^+2Fc^2^)/3'
_refine_ls_weighting_scheme calc
_refine_ls_wR_factor_gt 0.0982
_refine_ls_wR_factor_ref 0.1007
_reflns_number_gt 3842
_reflns_number_total 4161
_reflns_threshold_expression >2sigma(I)
_cod_data_source_file jo100037m_si_006.cif
_cod_data_source_block jcruneum
_cod_depositor_comments
;
The following automatic conversions were performed:

'_symmetry_cell_setting' value 'Triclinic' changed to 'triclinic'
according to the built-in table from CIF Core dictionary named
'cif_core.dic' version 2.4.1 from 2010-06-29.

Automatic conversion script
Id: cif_fix_values 1646 2011-03-28 12:23:43Z adriana 
;
_cod_database_code 4025324

loop_
_symmetry_equiv_pos_as_xyz
'x, y, z'
'-x, -y, -z'

loop_
_atom_site_label
_atom_site_type_symbol
_atom_site_fract_x
_atom_site_fract_y
_atom_site_fract_z
_atom_site_U_iso_or_equiv
_atom_site_adp_type
_atom_site_occupancy
_atom_site_symmetry_multiplicity
_atom_site_calc_flag
_atom_site_refinement_flags
_atom_site_disorder_assembly
_atom_site_disorder_group
N1 N 0.2162(2) 0.59303(17) 0.44610(17) 0.0191(4) Uani 1 1 d . . .
N2 N 0.0467(2) 0.79199(17) 0.43492(17) 0.0194(4) Uani 1 1 d D . .
H2' H 0.1210(19) 0.784(2) 0.3872(18) 0.029 Uiso 1 1 d D . .
N3 N -0.1952(2) 1.10311(17) 0.35345(17) 0.0201(4) Uani 1 1 d . . .
N4 N 0.4057(2) 0.58842(17) 0.26058(17) 0.0190(4) Uani 1 1 d D . .
H4' H 0.351(2) 0.6466(15) 0.270(2) 0.028 Uiso 1 1 d D . .
N5 N 0.6485(2) 0.64980(17) -0.05651(17) 0.0192(4) Uani 1 1 d . . .
O1 O -0.0641(2) 0.70525(16) 0.61434(15) 0.0351(5) Uani 1 1 d . . .
O2 O 0.4757(2) 0.40078(16) 0.35096(16) 0.0338(5) Uani 1 1 d . . .
C1 C 0.3005(3) 0.4962(2) 0.4540(2) 0.0202(5) Uani 1 1 d . . .
C2 C 0.2974(3) 0.4009(2) 0.5511(2) 0.0257(6) Uani 1 1 d . . .
H2 H 0.3599 0.3343 0.5527 0.031 Uiso 1 1 calc R . .
C3 C 0.2007(3) 0.4059(2) 0.6449(2) 0.0303(6) Uani 1 1 d . . .
H3 H 0.1954 0.3425 0.7126 0.036 Uiso 1 1 calc R . .
C4 C 0.1119(3) 0.5043(2) 0.6392(2) 0.0286(6) Uani 1 1 d . . .
H4 H 0.0442 0.5097 0.7026 0.034 Uiso 1 1 calc R . .
C5 C 0.1238(3) 0.5952(2) 0.5387(2) 0.0215(5) Uani 1 1 d . . .
C6 C 0.0256(3) 0.7013(2) 0.5339(2) 0.0231(5) Uani 1 1 d . . .
C7 C -0.0366(2) 0.8950(2) 0.4104(2) 0.0171(5) Uani 1 1 d . . .
C8 C 0.0141(2) 0.9890(2) 0.3162(2) 0.0186(5) Uani 1 1 d . . .
H8 H 0.1043 0.9818 0.2705 0.022 Uiso 1 1 calc R . .
C9 C -0.0663(3) 1.0911(2) 0.2903(2) 0.0206(5) Uani 1 1 d . . .
H9 H -0.0308 1.1547 0.2267 0.025 Uiso 1 1 calc R . .
C10 C -0.2465(3) 1.0135(2) 0.4429(2) 0.0211(5) Uani 1 1 d . . .
H10 H -0.3382 1.0225 0.4860 0.025 Uiso 1 1 calc R . .
C11 C -0.1708(3) 0.9099(2) 0.4737(2) 0.0215(5) Uani 1 1 d . . .
H11 H -0.2091 0.8480 0.5380 0.026 Uiso 1 1 calc R . .
C12 C 0.4034(3) 0.4895(2) 0.3513(2) 0.0206(5) Uani 1 1 d . . .
C13 C 0.4862(2) 0.6042(2) 0.1552(2) 0.0176(5) Uani 1 1 d . . .
C14 C 0.4699(2) 0.7111(2) 0.0715(2) 0.0181(5) Uani 1 1 d . . .
H14 H 0.4014 0.7688 0.0869 0.022 Uiso 1 1 calc R . .
C15 C 0.5524(2) 0.7318(2) -0.0320(2) 0.0197(5) Uani 1 1 d . . .
H15 H 0.5423 0.8049 -0.0878 0.024 Uiso 1 1 calc R . .
C16 C 0.6631(2) 0.5459(2) 0.0215(2) 0.0206(5) Uani 1 1 d . . .
H16 H 0.7299 0.4886 0.0028 0.025 Uiso 1 1 calc R . .
C17 C 0.5846(2) 0.5203(2) 0.1270(2) 0.0200(5) Uani 1 1 d . . .
H17 H 0.5966 0.4460 0.1807 0.024 Uiso 1 1 calc R . .
C18 C -0.2862(3) 1.2120(2) 0.3220(2) 0.0301(6) Uani 1 1 d . . .
H18A H -0.3692 1.1965 0.2869 0.045 Uiso 1 1 calc R . .
H18B H -0.2256 1.2759 0.2686 0.045 Uiso 1 1 calc R . .
H18C H -0.3239 1.2354 0.3898 0.045 Uiso 1 1 calc R . .
C19 C 0.7430(3) 0.6757(2) -0.1672(2) 0.0275(6) Uani 1 1 d . . .
H19A H 0.8460 0.6820 -0.1567 0.041 Uiso 1 1 calc R . .
H19B H 0.7118 0.7506 -0.2171 0.041 Uiso 1 1 calc R . .
H19C H 0.7337 0.6119 -0.2010 0.041 Uiso 1 1 calc R . .
C20 C 0.0410(3) 0.8293(2) 0.0499(2) 0.0255(6) Uani 1 1 d . . .
F1 F 0.17372(16) 0.87836(13) 0.01834(15) 0.0406(4) Uani 1 1 d . . .
F2 F -0.00713(18) 0.83899(14) 0.15222(13) 0.0366(4) Uani 1 1 d . . .
F3 F -0.04924(18) 0.89288(13) -0.02005(15) 0.0398(4) Uani 1 1 d . . .
S1 S 0.04368(7) 0.67566(5) 0.04821(5) 0.02186(16) Uani 1 1 d . . .
O3 O 0.14372(18) 0.61862(15) 0.12664(15) 0.0272(4) Uani 1 1 d . . .
O4 O 0.0972(2) 0.68399(17) -0.06740(16) 0.0385(5) Uani 1 1 d . . .
O5 O -0.10744(19) 0.64174(16) 0.08465(16) 0.0320(4) Uani 1 1 d . . .
C21 C 0.5940(2) 0.9232(2) 0.1950(2) 0.0200(5) Uani 1 1 d . . .
F4 F 0.56395(15) 0.97154(13) 0.09051(12) 0.0269(3) Uani 1 1 d . . .
F5 F 0.64980(15) 0.81610(13) 0.20194(13) 0.0296(4) Uani 1 1 d . . .
F6 F 0.69827(16) 0.98835(15) 0.21221(13) 0.0343(4) Uani 1 1 d . . .
S2 S 0.42957(6) 0.91678(5) 0.29818(5) 0.01840(16) Uani 1 1 d . . .
O6 O 0.32758(17) 0.84721(14) 0.26527(15) 0.0237(4) Uani 1 1 d . . .
O7 O 0.38831(19) 1.03918(15) 0.28046(15) 0.0273(4) Uani 1 1 d . . .
O8 O 0.48085(19) 0.86026(16) 0.40437(14) 0.0281(4) Uani 1 1 d . . .

loop_
_atom_site_aniso_label
_atom_site_aniso_U_11
_atom_site_aniso_U_22
_atom_site_aniso_U_33
_atom_site_aniso_U_23
_atom_site_aniso_U_13
_atom_site_aniso_U_12
N1 0.0187(10) 0.0187(10) 0.0185(11) -0.0033(9) -0.0016(8) -0.0005(8)
N2 0.0185(10) 0.0198(10) 0.0171(11) -0.0039(9) 0.0025(8) 0.0029(8)
N3 0.0217(10) 0.0215(10) 0.0200(12) -0.0093(9) -0.0063(8) 0.0037(8)
N4 0.0190(10) 0.0174(10) 0.0191(11) -0.0049(9) -0.0005(8) 0.0048(8)
N5 0.0172(10) 0.0224(10) 0.0192(11) -0.0081(9) -0.0012(8) -0.0027(8)
O1 0.0401(11) 0.0336(10) 0.0205(11) 0.0011(8) 0.0092(9) 0.0140(9)
O2 0.0417(11) 0.0259(10) 0.0255(11) -0.0009(8) 0.0043(9) 0.0138(8)
C1 0.0210(12) 0.0203(12) 0.0187(14) -0.0043(10) -0.0033(10) 0.0000(9)
C2 0.0284(13) 0.0204(12) 0.0251(15) -0.0024(11) -0.0030(11) 0.0050(10)
C3 0.0348(14) 0.0241(13) 0.0219(15) 0.0059(11) 0.0011(12) 0.0049(11)
C4 0.0295(14) 0.0288(14) 0.0215(15) -0.0013(12) 0.0032(11) 0.0021(11)
C5 0.0210(12) 0.0221(12) 0.0184(14) -0.0029(11) 0.0002(10) 0.0008(10)
C6 0.0231(12) 0.0235(13) 0.0196(14) -0.0039(11) 0.0014(10) 0.0016(10)
C7 0.0191(11) 0.0192(11) 0.0149(13) -0.0069(10) -0.0044(9) 0.0006(9)
C8 0.0167(11) 0.0228(12) 0.0172(13) -0.0073(10) -0.0028(9) -0.0001(9)
C9 0.0206(12) 0.0214(12) 0.0202(14) -0.0057(11) -0.0038(10) -0.0017(10)
C10 0.0192(12) 0.0289(13) 0.0166(13) -0.0099(11) -0.0016(10) 0.0030(10)
C11 0.0209(12) 0.0252(13) 0.0157(13) -0.0029(11) -0.0002(10) 0.0010(10)
C12 0.0199(12) 0.0204(12) 0.0202(14) -0.0041(10) -0.0034(10) 0.0027(10)
C13 0.0148(11) 0.0207(12) 0.0190(13) -0.0073(10) -0.0043(9) -0.0012(9)
C14 0.0180(11) 0.0173(11) 0.0206(13) -0.0069(10) -0.0060(9) 0.0020(9)
C15 0.0199(12) 0.0172(11) 0.0211(14) -0.0033(10) -0.0044(10) -0.0009(9)
C16 0.0185(11) 0.0193(12) 0.0255(14) -0.0097(11) -0.0018(10) 0.0012(9)
C17 0.0180(11) 0.0181(11) 0.0230(14) -0.0045(10) -0.0032(10) 0.0004(9)
C18 0.0325(14) 0.0269(14) 0.0299(16) -0.0070(12) -0.0064(12) 0.0095(11)
C19 0.0281(13) 0.0291(14) 0.0227(15) -0.0068(12) 0.0050(11) -0.0043(11)
C20 0.0203(12) 0.0264(13) 0.0277(15) -0.0064(12) 0.0004(11) 0.0020(10)
F1 0.0262(8) 0.0237(8) 0.0613(12) -0.0001(8) 0.0039(8) -0.0041(6)
F2 0.0437(9) 0.0362(9) 0.0342(9) -0.0203(8) 0.0028(7) -0.0038(7)
F3 0.0450(10) 0.0281(8) 0.0486(11) -0.0101(8) -0.0206(8) 0.0157(7)
S1 0.0238(3) 0.0201(3) 0.0202(4) -0.0046(3) -0.0018(2) 0.0025(2)
O3 0.0253(9) 0.0230(9) 0.0290(11) -0.0010(8) -0.0042(8) 0.0017(7)
O4 0.0597(13) 0.0288(10) 0.0231(11) -0.0059(8) -0.0003(9) 0.0135(9)
O5 0.0266(9) 0.0311(10) 0.0402(12) -0.0110(9) -0.0084(8) -0.0034(8)
C21 0.0183(11) 0.0257(12) 0.0158(14) -0.0051(11) -0.0035(10) -0.0013(10)
F4 0.0274(8) 0.0348(8) 0.0161(9) -0.0032(7) -0.0025(6) -0.0041(6)
F5 0.0231(7) 0.0339(8) 0.0315(9) -0.0118(7) -0.0010(6) 0.0097(6)
F6 0.0246(8) 0.0528(10) 0.0306(9) -0.0195(8) 0.0003(6) -0.0158(7)
S2 0.0175(3) 0.0188(3) 0.0174(3) -0.0046(3) 0.0007(2) 0.0014(2)
O6 0.0182(8) 0.0237(9) 0.0277(10) -0.0074(8) 0.0022(7) -0.0017(7)
O7 0.0294(9) 0.0215(9) 0.0308(11) -0.0094(8) -0.0014(8) 0.0045(7)
O8 0.0291(9) 0.0356(10) 0.0157(10) -0.0036(8) -0.0007(7) 0.0070(8)

loop_
_atom_type_symbol
_atom_type_description
_atom_type_scat_dispersion_real
_atom_type_scat_dispersion_imag
_atom_type_scat_source
C C 0.0033 0.0016 'International Tables Vol C Tables 4.2.6.8 and 6.1.1.4'
H H 0.0000 0.0000 'International Tables Vol C Tables 4.2.6.8 and 6.1.1.4'
N N 0.0061 0.0033 'International Tables Vol C Tables 4.2.6.8 and 6.1.1.4'
O O 0.0106 0.0060 'International Tables Vol C Tables 4.2.6.8 and 6.1.1.4'
F F 0.0171 0.0103 'International Tables Vol C Tables 4.2.6.8 and 6.1.1.4'
S S 0.1246 0.1234 'International Tables Vol C Tables 4.2.6.8 and 6.1.1.4'

loop_
_geom_angle_atom_site_label_1
_geom_angle_atom_site_label_2
_geom_angle_atom_site_label_3
_geom_angle
_geom_angle_site_symmetry_1
_geom_angle_site_symmetry_3
_geom_angle_publ_flag
C5 N1 C1 116.3(2) . . ?
C6 N2 C7 125.23(19) . . ?
C10 N3 C9 119.8(2) . . ?
C10 N3 C18 118.9(2) . . ?
C9 N3 C18 121.1(2) . . ?
C12 N4 C13 126.76(19) . . ?
C16 N5 C15 120.0(2) . . ?
C16 N5 C19 119.49(19) . . ?
C15 N5 C19 120.5(2) . . ?
N1 C1 C2 124.1(2) . . ?
N1 C1 C12 117.9(2) . . ?
C2 C1 C12 118.0(2) . . ?
C3 C2 C1 118.1(2) . . ?
C2 C3 C4 119.2(2) . . ?
C3 C4 C5 118.5(2) . . ?
N1 C5 C4 123.8(2) . . ?
N1 C5 C6 118.4(2) . . ?
C4 C5 C6 117.8(2) . . ?
O1 C6 N2 123.5(2) . . ?
O1 C6 C5 120.8(2) . . ?
N2 C6 C5 115.8(2) . . ?
N2 C7 C11 123.5(2) . . ?
N2 C7 C8 118.8(2) . . ?
C11 C7 C8 117.6(2) . . ?
C9 C8 C7 119.9(2) . . ?
N3 C9 C8 121.2(2) . . ?
N3 C10 C11 121.8(2) . . ?
C10 C11 C7 119.7(2) . . ?
O2 C12 N4 124.2(2) . . ?
O2 C12 C1 120.9(2) . . ?
N4 C12 C1 114.9(2) . . ?
N4 C13 C17 123.8(2) . . ?
N4 C13 C14 118.3(2) . . ?
C17 C13 C14 117.9(2) . . ?
C15 C14 C13 119.9(2) . . ?
N5 C15 C14 121.0(2) . . ?
N5 C16 C17 121.8(2) . . ?
C16 C17 C13 119.4(2) . . ?
F1 C20 F2 107.4(2) . . ?
F1 C20 F3 107.9(2) . . ?
F2 C20 F3 107.5(2) . . ?
F1 C20 S1 112.20(16) . . ?
F2 C20 S1 111.48(17) . . ?
F3 C20 S1 110.25(18) . . ?
O5 S1 O4 115.68(13) . . ?
O5 S1 O3 114.85(11) . . ?
O4 S1 O3 114.45(12) . . ?
O5 S1 C20 102.46(11) . . ?
O4 S1 C20 102.94(12) . . ?
O3 S1 C20 104.03(12) . . ?
F5 C21 F4 108.17(19) . . ?
F5 C21 F6 107.71(19) . . ?
F4 C21 F6 107.63(19) . . ?
F5 C21 S2 111.37(16) . . ?
F4 C21 S2 111.19(16) . . ?
F6 C21 S2 110.62(16) . . ?
O8 S2 O7 115.14(11) . . ?
O8 S2 O6 114.76(11) . . ?
O7 S2 O6 114.40(11) . . ?
O8 S2 C21 103.64(11) . . ?
O7 S2 C21 103.36(11) . . ?
O6 S2 C21 103.33(10) . . ?

loop_
_geom_bond_atom_site_label_1
_geom_bond_atom_site_label_2
_geom_bond_distance
_geom_bond_site_symmetry_2
_geom_bond_publ_flag
N1 C5 1.339(3) . ?
N1 C1 1.340(3) . ?
N2 C6 1.376(3) . ?
N2 C7 1.388(3) . ?
N3 C10 1.339(3) . ?
N3 C9 1.349(3) . ?
N3 C18 1.487(3) . ?
N4 C12 1.370(3) . ?
N4 C13 1.381(3) . ?
N5 C16 1.343(3) . ?
N5 C15 1.352(3) . ?
N5 C19 1.480(3) . ?
O1 C6 1.215(3) . ?
O2 C12 1.216(3) . ?
C1 C2 1.392(3) . ?
C1 C12 1.499(3) . ?
C2 C3 1.379(4) . ?
C3 C4 1.380(4) . ?
C4 C5 1.389(3) . ?
C5 C6 1.503(3) . ?
C7 C11 1.397(3) . ?
C7 C8 1.401(3) . ?
C8 C9 1.366(3) . ?
C10 C11 1.363(3) . ?
C13 C17 1.398(3) . ?
C13 C14 1.404(3) . ?
C14 C15 1.363(3) . ?
C16 C17 1.364(3) . ?
C20 F1 1.326(3) . ?
C20 F2 1.329(3) . ?
C20 F3 1.335(3) . ?
C20 S1 1.822(3) . ?
S1 O5 1.4298(19) . ?
S1 O4 1.4352(19) . ?
S1 O3 1.4403(19) . ?
C21 F5 1.328(3) . ?
C21 F4 1.329(3) . ?
C21 F6 1.331(3) . ?
C21 S2 1.826(2) . ?
S2 O8 1.4371(19) . ?
S2 O7 1.4406(17) . ?
S2 O6 1.4475(18) . ?

loop_
_geom_torsion_atom_site_label_1
_geom_torsion_atom_site_label_2
_geom_torsion_atom_site_label_3
_geom_torsion_atom_site_label_4
_geom_torsion
_geom_torsion_site_symmetry_1
_geom_torsion_site_symmetry_2
_geom_torsion_site_symmetry_3
_geom_torsion_site_symmetry_4
_geom_torsion_publ_flag
C5 N1 C1 C2 -0.3(4) . . . . ?
C5 N1 C1 C12 178.9(2) . . . . ?
N1 C1 C2 C3 0.5(4) . . . . ?
C12 C1 C2 C3 -178.8(2) . . . . ?
C1 C2 C3 C4 -0.1(4) . . . . ?
C2 C3 C4 C5 -0.3(4) . . . . ?
C1 N1 C5 C4 -0.1(4) . . . . ?
C1 N1 C5 C6 -179.3(2) . . . . ?
C3 C4 C5 N1 0.4(4) . . . . ?
C3 C4 C5 C6 179.6(2) . . . . ?
C7 N2 C6 O1 -4.8(4) . . . . ?
C7 N2 C6 C5 176.5(2) . . . . ?
N1 C5 C6 O1 177.1(2) . . . . ?
C4 C5 C6 O1 -2.2(4) . . . . ?
N1 C5 C6 N2 -4.2(3) . . . . ?
C4 C5 C6 N2 176.5(2) . . . . ?
C6 N2 C7 C11 -13.1(4) . . . . ?
C6 N2 C7 C8 167.9(2) . . . . ?
N2 C7 C8 C9 179.8(2) . . . . ?
C11 C7 C8 C9 0.8(3) . . . . ?
C10 N3 C9 C8 -0.5(3) . . . . ?
C18 N3 C9 C8 -177.0(2) . . . . ?
C7 C8 C9 N3 -0.5(3) . . . . ?
C9 N3 C10 C11 1.1(3) . . . . ?
C18 N3 C10 C11 177.7(2) . . . . ?
N3 C10 C11 C7 -0.7(4) . . . . ?
N2 C7 C11 C10 -179.2(2) . . . . ?
C8 C7 C11 C10 -0.3(3) . . . . ?
C13 N4 C12 O2 1.1(4) . . . . ?
C13 N4 C12 C1 -177.7(2) . . . . ?
N1 C1 C12 O2 -175.2(2) . . . . ?
C2 C1 C12 O2 4.0(4) . . . . ?
N1 C1 C12 N4 3.6(3) . . . . ?
C2 C1 C12 N4 -177.1(2) . . . . ?
C12 N4 C13 C17 -2.9(4) . . . . ?
C12 N4 C13 C14 177.8(2) . . . . ?
N4 C13 C14 C15 177.1(2) . . . . ?
C17 C13 C14 C15 -2.3(3) . . . . ?
C16 N5 C15 C14 0.3(3) . . . . ?
C19 N5 C15 C14 -176.9(2) . . . . ?
C13 C14 C15 N5 1.3(3) . . . . ?
C15 N5 C16 C17 -0.9(3) . . . . ?
C19 N5 C16 C17 176.3(2) . . . . ?
N5 C16 C17 C13 -0.2(4) . . . . ?
N4 C13 C17 C16 -177.6(2) . . . . ?
C14 C13 C17 C16 1.7(3) . . . . ?
F1 C20 S1 O5 179.82(19) . . . . ?
F2 C20 S1 O5 59.4(2) . . . . ?
F3 C20 S1 O5 -59.89(19) . . . . ?
F1 C20 S1 O4 -59.8(2) . . . . ?
F2 C20 S1 O4 179.77(18) . . . . ?
F3 C20 S1 O4 60.52(19) . . . . ?
F1 C20 S1 O3 59.9(2) . . . . ?
F2 C20 S1 O3 -60.55(19) . . . . ?
F3 C20 S1 O3 -179.81(16) . . . . ?
F5 C21 S2 O8 57.88(19) . . . . ?
F4 C21 S2 O8 178.60(16) . . . . ?
F6 C21 S2 O8 -61.87(19) . . . . ?
F5 C21 S2 O7 178.34(16) . . . . ?
F4 C21 S2 O7 -60.94(18) . . . . ?
F6 C21 S2 O7 58.6(2) . . . . ?
F5 C21 S2 O6 -62.15(19) . . . . ?
F4 C21 S2 O6 58.57(18) . . . . ?
F6 C21 S2 O6 178.10(17) . . . . ?

loop_
_cod_related_entry_id
_cod_related_entry_database
_cod_related_entry_code
1 ChemSpider 30659167
